data_4326640
loop_
_publ_author_name
'Irene Bassanetti'
'Luciano Marchi\`o'

_publ_contact_author_address
;
Departimento di Chimica GIAF
Universit\`a di Parma
via Usberti 17/a, 43100, Parma, Italy
;
_publ_contact_author_email marchio@unipr.it
_publ_contact_author_fax '0039 0521 905557'
_publ_contact_author_name 'Dr. Luciano Marchi\`o'
_publ_contact_author_phone '0039 0521 905419'
_publ_section_title
;
 Structural Variability in Ag(I) and Cu(I) Coordination Polymers with
 Thioether-Functionalized Bis(pyrazolyl)methane Ligands
;
_journal_name_full 'Inorganic Chemistry'
_journal_page_first 10786
_journal_page_last 10797
_journal_paper_doi 10.1021/ic201338w
_journal_volume 50
_journal_year 2011
_chemical_formula_moiety 'C27 H38 Ag F3 N4 O3 S2, 2(C H2 Cl2)'
_chemical_formula_sum 'C29 H42 Ag Cl4 F3 N4 O3 S2'
_chemical_formula_weight 865.46
_chemical_name_systematic
;
 ?
;
_space_group_IT_number 15
_symmetry_cell_setting monoclinic
_symmetry_space_group_name_Hall '-C 2yc'
_symmetry_space_group_name_H-M 'C 1 2/c 1'
_atom_sites_solution_hydrogens geom
_atom_sites_solution_primary direct
_atom_sites_solution_secondary difmap
_audit_creation_method SHELXL-97
_cell_angle_alpha 90.00
_cell_angle_beta 106.500(1)
_cell_angle_gamma 90.00
_cell_formula_units_Z 8
_cell_length_a 23.477(2)
_cell_length_b 12.839(1)
_cell_length_c 26.057(2)
_cell_measurement_reflns_used 5433
_cell_measurement_temperature 200(2)
_cell_measurement_theta_max 26.75
_cell_measurement_theta_min 1.63
_cell_volume 7530.7(10)
_computing_cell_refinement Saint
_computing_data_collection Smart
_computing_data_reduction Saint
_computing_structure_refinement 'SHELXL-97 (Sheldrick, 1997)'
_computing_structure_solution Sir2004
_diffrn_ambient_temperature 200(2)
_diffrn_measured_fraction_theta_full 0.995
_diffrn_measured_fraction_theta_max 0.995
_diffrn_measurement_device_type 'Bruker Smart 1000 CCD'
_diffrn_measurement_method 'theta & omega scan'
_diffrn_radiation_monochromator graphite
_diffrn_radiation_source 'fine-focus sealed tube'
_diffrn_radiation_type MoK\a
_diffrn_radiation_wavelength 0.71073
_diffrn_reflns_av_R_equivalents 0.0581
_diffrn_reflns_av_sigmaI/netI 0.1296
_diffrn_reflns_limit_h_max 26
_diffrn_reflns_limit_h_min -29
_diffrn_reflns_limit_k_max 16
_diffrn_reflns_limit_k_min -11
_diffrn_reflns_limit_l_max 32
_diffrn_reflns_limit_l_min -32
_diffrn_reflns_number 21169
_diffrn_reflns_theta_full 26.75
_diffrn_reflns_theta_max 26.75
_diffrn_reflns_theta_min 1.63
_diffrn_standards_decay_% none
_exptl_absorpt_coefficient_mu 0.980
_exptl_absorpt_correction_T_max 1.000
_exptl_absorpt_correction_T_min 0.807
_exptl_absorpt_correction_type multi-scan
_exptl_absorpt_process_details SADABS
_exptl_crystal_colour colorless
_exptl_crystal_density_diffrn 1.527
_exptl_crystal_description prism
_exptl_crystal_F_000 3536
_exptl_crystal_size_max 0.21
_exptl_crystal_size_mid 0.17
_exptl_crystal_size_min 0.09
_refine_diff_density_max 0.694
_refine_diff_density_min -0.569
_refine_diff_density_rms 0.076
_refine_ls_extinction_method none
_refine_ls_goodness_of_fit_ref 1.002
_refine_ls_hydrogen_treatment constr
_refine_ls_matrix_type full
_refine_ls_number_parameters 429
_refine_ls_number_reflns 7955
_refine_ls_number_restraints 4
_refine_ls_restrained_S_all 1.003
_refine_ls_R_factor_all 0.1161
_refine_ls_R_factor_gt 0.0493
_refine_ls_shift/su_max 0.001
_refine_ls_shift/su_mean 0.000
_refine_ls_structure_factor_coef Fsqd
_refine_ls_weighting_details 'calc w=1/[\s^2^(Fo^2^)+(0.0070P)^2^+0.0000P] where P=(Fo^2^+2Fc^2^)/3'
_refine_ls_weighting_scheme calc
_refine_ls_wR_factor_gt 0.0612
_refine_ls_wR_factor_ref 0.0664
_reflns_number_gt 3991
_reflns_number_total 7955
_reflns_threshold_expression >2sigma(I)
_cod_data_source_file ic201338w_si_001_09.cif
_cod_data_source_block dt21dh
_cod_database_code 4326640

loop_
_symmetry_equiv_pos_as_xyz
'x, y, z'
'-x, y, -z+1/2'
'x+1/2, y+1/2, z'
'-x+1/2, y+1/2, -z+1/2'
'-x, -y, -z'
'x, -y, z-1/2'
'-x+1/2, -y+1/2, -z'
'x+1/2, -y+1/2, z-1/2'

loop_
_atom_site_label
_atom_site_type_symbol
_atom_site_fract_x
_atom_site_fract_y
_atom_site_fract_z
_atom_site_U_iso_or_equiv
_atom_site_adp_type
_atom_site_occupancy
_atom_site_symmetry_multiplicity
_atom_site_calc_flag
_atom_site_refinement_flags
_atom_site_disorder_assembly
_atom_site_disorder_group
Ag Ag 0.229372(15) 0.24320(3) 0.274360(13) 0.03645(10) Uani 1 1 d . . .
S13 S 0.32207(5) -0.10024(8) 0.26694(4) 0.0313(3) Uani 1 1 d . . .
N12 N 0.24939(15) 0.0646(3) 0.36133(12) 0.0277(9) Uani 1 1 d . . .
N11 N 0.33979(15) 0.1010(2) 0.33751(12) 0.0251(8) Uani 1 1 d . A .
N21 N 0.32487(15) 0.1827(3) 0.30302(12) 0.0297(9) Uani 1 1 d . A .
C33 C 0.3399(2) -0.0193(3) 0.21954(16) 0.0290(11) Uani 1 1 d . . .
C11 C 0.3762(2) 0.2299(3) 0.30690(16) 0.0319(11) Uani 1 1 d . . .
C13 C 0.29473(17) 0.0249(3) 0.33984(15) 0.0242(10) Uani 1 1 d . . .
H13 H 0.3151 -0.0303 0.3642 0.029 Uiso 1 1 calc R . .
N22 N 0.21053(15) 0.1370(2) 0.33522(13) 0.0318(9) Uani 1 1 d . . .
C42 C 0.1226(2) 0.2320(4) 0.3447(2) 0.0702(18) Uani 1 1 d . . .
H42 H 0.1355 0.2861 0.3239 0.084 Uiso 1 1 calc R . .
C31 C 0.3988(2) 0.0976(3) 0.36105(16) 0.0282(11) Uani 1 1 d . . .
C32 C 0.2354(2) 0.0339(3) 0.40522(16) 0.0357(12) Uani 1 1 d . . .
C71 C 0.42651(19) 0.0187(3) 0.40156(16) 0.0354(11) Uani 1 1 d . A .
H71 H 0.4023 -0.0448 0.3944 0.042 Uiso 1 1 calc R . .
C73 C 0.3160(3) 0.0715(4) 0.13955(19) 0.0577(15) Uani 1 1 d . . .
H73 H 0.2879 0.0975 0.1096 0.069 Uiso 1 1 calc R . .
C12 C 0.1728(2) 0.1543(3) 0.36258(18) 0.0401(12) Uani 1 1 d . . .
C21 C 0.4226(2) 0.1807(3) 0.34239(17) 0.0406(12) Uani 1 1 d . A .
H21 H 0.4624 0.2002 0.3518 0.049 Uiso 1 1 calc R . .
C81 C 0.48940(19) -0.0079(3) 0.40001(18) 0.0545(14) Uani 1 1 d . . .
H81A H 0.4884 -0.0315 0.3648 0.082 Uiso 1 1 calc R A .
H81B H 0.5054 -0.0618 0.4256 0.082 Uiso 1 1 calc R . .
H81C H 0.5140 0.0530 0.4087 0.082 Uiso 1 1 calc R . .
C52 C 0.1076(3) 0.2827(5) 0.3886(2) 0.122(3) Uani 1 1 d . . .
H52A H 0.0926 0.2320 0.4086 0.183 Uiso 1 1 calc R . .
H52B H 0.0778 0.3347 0.3748 0.183 Uiso 1 1 calc R . .
H52C H 0.1424 0.3151 0.4116 0.183 Uiso 1 1 calc R . .
C22 C 0.1867(2) 0.0893(3) 0.40625(18) 0.0478(14) Uani 1 1 d . . .
H22 H 0.1663 0.0843 0.4320 0.057 Uiso 1 1 calc R . .
C72 C 0.2672(2) -0.0499(4) 0.44107(16) 0.0497(14) Uani 1 1 d . . .
H72 H 0.3055 -0.0616 0.4341 0.060 Uiso 1 1 calc R . .
C43 C 0.3998(2) 0.0013(3) 0.22680(18) 0.0426(13) Uani 1 1 d . . .
H43 H 0.4281 -0.0241 0.2568 0.051 Uiso 1 1 calc R . .
C53 C 0.4168(3) 0.0591(4) 0.1896(2) 0.0599(16) Uani 1 1 d . . .
H53 H 0.4566 0.0750 0.1945 0.072 Uiso 1 1 calc R . .
C82 C 0.2313(2) -0.1511(4) 0.4297(2) 0.083(2) Uani 1 1 d . . .
H82A H 0.1937 -0.1410 0.4368 0.125 Uiso 1 1 calc R . .
H82B H 0.2528 -0.2055 0.4524 0.125 Uiso 1 1 calc R . .
H82C H 0.2249 -0.1704 0.3929 0.125 Uiso 1 1 calc R . .
C63 C 0.3754(3) 0.0924(4) 0.1464(2) 0.0638(17) Uani 1 1 d . . .
H63 H 0.3867 0.1302 0.1204 0.077 Uiso 1 1 calc R . .
C83 C 0.2977(2) 0.0139(3) 0.17554(17) 0.0428(13) Uani 1 1 d . . .
H83 H 0.2578 -0.0021 0.1702 0.051 Uiso 1 1 calc R . .
C91 C 0.4270(2) 0.0592(3) 0.45475(17) 0.0577(15) Uani 1 1 d . . .
H91A H 0.4520 0.1198 0.4628 0.086 Uiso 1 1 calc R A .
H91B H 0.4421 0.0067 0.4814 0.086 Uiso 1 1 calc R . .
H91C H 0.3873 0.0775 0.4546 0.086 Uiso 1 1 calc R . .
S14 S 0.15796(6) 0.17912(10) 0.13971(5) 0.0440(4) Uani 1 1 d . . .
Cl3 Cl 0.55336(9) 0.39191(15) 0.41762(7) 0.1288(7) Uani 1 1 d . . .
C23 C 0.26655(17) -0.0262(3) 0.28717(14) 0.0274(11) Uani 1 1 d . . .
H23A H 0.2496 0.0263 0.2604 0.033 Uiso 1 1 calc R . .
H23B H 0.2349 -0.0721 0.2903 0.033 Uiso 1 1 calc R . .
C92 C 0.2781(3) -0.0153(4) 0.49675(19) 0.103(2) Uani 1 1 d . . .
H92A H 0.2969 0.0518 0.5011 0.154 Uiso 1 1 calc R . .
H92B H 0.3035 -0.0644 0.5203 0.154 Uiso 1 1 calc R . .
H92C H 0.2410 -0.0105 0.5053 0.154 Uiso 1 1 calc R . .
F34 F 0.06644(11) 0.2483(3) 0.16708(11) 0.0846(9) Uani 1 1 d . . .
F14 F 0.05231(12) 0.2420(3) 0.08562(11) 0.0834(9) Uani 1 1 d . . .
O24 O 0.17870(14) 0.1369(2) 0.19093(11) 0.0558(10) Uani 1 1 d . . .
O14 O 0.17712(14) 0.2837(2) 0.13554(12) 0.0522(10) Uani 1 1 d . . .
O34 O 0.16139(15) 0.1109(2) 0.09842(12) 0.0603(10) Uani 1 1 d . . .
F24 F 0.05134(13) 0.1031(2) 0.12637(14) 0.0978(12) Uani 1 1 d . . .
C14 C 0.0771(2) 0.1927(4) 0.1293(2) 0.0559(15) Uani 1 1 d . . .
Cl1 Cl 0.58386(8) 0.62390(14) 0.50942(7) 0.1050(6) Uani 1 1 d . . .
Cl4 Cl 0.59568(9) 0.21314(12) 0.48025(7) 0.1054(6) Uani 1 1 d . . .
Cl2 Cl 0.69732(9) 0.69936(14) 0.56957(9) 0.1355(8) Uani 1 1 d . . .
C1S C 0.6326(3) 0.6360(4) 0.5694(2) 0.098(2) Uani 1 1 d . . .
H1S1 H 0.6425 0.5671 0.5845 0.118 Uiso 1 1 calc R . .
H1S2 H 0.6138 0.6736 0.5925 0.118 Uiso 1 1 calc R . .
C2S C 0.5773(3) 0.3443(4) 0.4794(2) 0.083(2) Uani 1 1 d . . .
H2S1 H 0.5467 0.3534 0.4973 0.100 Uiso 1 1 calc R . .
H2S2 H 0.6120 0.3833 0.4992 0.100 Uiso 1 1 calc R . .
C62 C 0.0703(3) 0.1796(6) 0.3087(3) 0.157(4) Uani 1 1 d . . .
H62A H 0.0615 0.1178 0.3257 0.236 Uiso 1 1 calc R . .
H62B H 0.0787 0.1613 0.2758 0.236 Uiso 1 1 calc R . .
H62C H 0.0368 0.2258 0.3012 0.236 Uiso 1 1 calc R . .
C41A C 0.3785(9) 0.3145(14) 0.2693(10) 0.054(3) Uani 0.392(7) 1 d PD A 1
H41A H 0.3451 0.3083 0.2368 0.065 Uiso 0.392(7) 1 calc PR A 1
C51A C 0.3735(6) 0.4115(9) 0.2976(5) 0.054(3) Uani 0.392(7) 1 d PD A 1
H51A H 0.4071 0.4180 0.3286 0.082 Uiso 0.392(7) 1 calc PR A 1
H51B H 0.3377 0.4101 0.3084 0.082 Uiso 0.392(7) 1 calc PR A 1
H51C H 0.3724 0.4697 0.2742 0.082 Uiso 0.392(7) 1 calc PR A 1
C61A C 0.4377(5) 0.3195(9) 0.2547(5) 0.054(3) Uani 0.392(7) 1 d PD A 1
H61A H 0.4354 0.3728 0.2283 0.082 Uiso 0.392(7) 1 calc PR A 1
H61B H 0.4451 0.2535 0.2404 0.082 Uiso 0.392(7) 1 calc PR A 1
H61C H 0.4695 0.3351 0.2861 0.082 Uiso 0.392(7) 1 calc PR A 1
C41 C 0.3758(6) 0.3326(11) 0.2790(5) 0.051(2) Uani 0.608(7) 1 d PD A 2
H41 H 0.3417 0.3725 0.2830 0.061 Uiso 0.608(7) 1 calc PR A 2
C51 C 0.4315(4) 0.3992(6) 0.3014(3) 0.051(2) Uani 0.608(7) 1 d PD A 2
H51D H 0.4355 0.4154 0.3383 0.077 Uiso 0.608(7) 1 calc PR A 2
H51E H 0.4281 0.4626 0.2812 0.077 Uiso 0.608(7) 1 calc PR A 2
H51F H 0.4658 0.3613 0.2989 0.077 Uiso 0.608(7) 1 calc PR A 2
C61 C 0.3658(4) 0.3128(5) 0.2219(3) 0.051(2) Uani 0.608(7) 1 d PD A 2
H61D H 0.3998 0.2782 0.2164 0.077 Uiso 0.608(7) 1 calc PR A 2
H61E H 0.3596 0.3777 0.2029 0.077 Uiso 0.608(7) 1 calc PR A 2
H61F H 0.3314 0.2695 0.2090 0.077 Uiso 0.608(7) 1 calc PR A 2

loop_
_atom_site_aniso_label
_atom_site_aniso_U_11
_atom_site_aniso_U_22
_atom_site_aniso_U_33
_atom_site_aniso_U_23
_atom_site_aniso_U_13
_atom_site_aniso_U_12
Ag 0.0427(2) 0.0329(2) 0.03627(17) 0.0091(2) 0.01532(15) 0.0045(2)
S13 0.0379(8) 0.0301(7) 0.0286(6) -0.0032(5) 0.0140(6) -0.0001(6)
N12 0.030(2) 0.031(2) 0.022(2) 0.0013(17) 0.0080(18) 0.0008(18)
N11 0.027(2) 0.024(2) 0.023(2) 0.0024(16) 0.0053(18) -0.0015(18)
N21 0.034(3) 0.029(2) 0.026(2) 0.0023(17) 0.0097(18) -0.0033(19)
C33 0.042(3) 0.022(3) 0.028(3) -0.003(2) 0.018(2) 0.001(2)
C11 0.030(3) 0.033(3) 0.031(2) 0.004(2) 0.005(2) -0.007(3)
C13 0.024(3) 0.025(3) 0.024(2) 0.0002(19) 0.006(2) 0.001(2)
N22 0.031(2) 0.033(2) 0.035(2) 0.0131(18) 0.014(2) 0.0124(19)
C42 0.063(4) 0.082(5) 0.084(4) 0.057(4) 0.051(3) 0.046(4)
C31 0.027(3) 0.029(3) 0.028(3) -0.004(2) 0.007(2) 0.001(2)
C32 0.052(4) 0.037(3) 0.024(3) 0.005(2) 0.021(2) 0.009(3)
C71 0.033(3) 0.037(3) 0.033(3) -0.001(2) 0.004(2) 0.001(2)
C73 0.076(5) 0.064(4) 0.033(3) 0.008(3) 0.017(3) 0.010(3)
C12 0.038(3) 0.042(3) 0.045(3) 0.010(2) 0.020(3) 0.006(2)
C21 0.031(3) 0.042(3) 0.047(3) -0.002(2) 0.008(3) -0.010(3)
C81 0.039(4) 0.067(4) 0.054(3) 0.009(3) 0.006(3) 0.014(3)
C52 0.134(6) 0.119(7) 0.129(6) 0.015(5) 0.064(5) 0.091(5)
C22 0.057(4) 0.050(3) 0.049(3) 0.020(3) 0.035(3) 0.020(3)
C72 0.069(4) 0.056(4) 0.035(3) 0.015(3) 0.032(3) 0.021(3)
C43 0.045(4) 0.048(3) 0.040(3) -0.002(2) 0.019(3) -0.003(3)
C53 0.068(4) 0.062(4) 0.065(4) -0.005(3) 0.042(4) -0.016(3)
C82 0.091(5) 0.057(4) 0.123(5) 0.043(4) 0.066(4) 0.022(4)
C63 0.097(6) 0.051(4) 0.060(4) 0.007(3) 0.048(4) 0.000(4)
C83 0.050(4) 0.048(3) 0.034(3) 0.003(2) 0.019(3) 0.001(3)
C91 0.059(4) 0.076(4) 0.037(3) 0.009(3) 0.012(3) 0.016(3)
S14 0.0520(10) 0.0380(9) 0.0396(8) -0.0074(7) 0.0090(7) -0.0016(7)
Cl3 0.147(2) 0.1420(18) 0.0795(13) 0.0246(12) 0.0026(13) -0.0051(14)
C23 0.029(3) 0.032(3) 0.023(2) 0.001(2) 0.012(2) 0.000(2)
C92 0.156(7) 0.131(6) 0.027(3) 0.017(3) 0.035(4) 0.065(5)
F34 0.056(2) 0.123(3) 0.084(2) -0.024(3) 0.0342(17) -0.018(2)
F14 0.079(2) 0.089(2) 0.071(2) 0.005(2) 0.0040(17) 0.027(2)
O24 0.061(3) 0.066(2) 0.032(2) 0.0018(17) -0.0015(18) 0.0064(19)
O14 0.066(3) 0.035(2) 0.067(2) -0.0141(16) 0.038(2) -0.0149(17)
O34 0.086(3) 0.040(2) 0.049(2) -0.0157(17) 0.010(2) 0.0056(19)
F24 0.065(2) 0.056(2) 0.159(3) 0.008(2) 0.009(2) -0.0338(19)
C14 0.050(4) 0.059(4) 0.055(4) 0.003(3) 0.009(3) -0.008(3)
Cl1 0.1090(16) 0.1153(15) 0.0925(14) -0.0042(11) 0.0316(12) -0.0043(11)
Cl4 0.1499(18) 0.0783(14) 0.0967(13) -0.0179(9) 0.0493(12) 0.0010(11)
Cl2 0.1213(19) 0.0930(16) 0.175(2) -0.0428(13) 0.0150(16) -0.0041(12)
C1S 0.178(8) 0.069(5) 0.063(4) -0.004(3) 0.058(5) 0.010(5)
C2S 0.085(5) 0.085(5) 0.069(4) -0.002(4) 0.007(4) 0.006(4)
C62 0.081(6) 0.218(9) 0.137(7) -0.032(6) -0.029(5) 0.084(6)
C41A 0.051(7) 0.050(6) 0.068(7) 0.027(5) 0.027(5) 0.000(5)
C51A 0.051(7) 0.050(6) 0.068(7) 0.027(5) 0.027(5) 0.000(5)
C61A 0.051(7) 0.050(6) 0.068(7) 0.027(5) 0.027(5) 0.000(5)
C41 0.071(5) 0.036(4) 0.049(4) 0.006(3) 0.022(3) -0.013(3)
C51 0.071(5) 0.036(4) 0.049(4) 0.006(3) 0.022(3) -0.013(3)
C61 0.071(5) 0.036(4) 0.049(4) 0.006(3) 0.022(3) -0.013(3)

loop_
_atom_type_symbol
_atom_type_description
_atom_type_scat_dispersion_real
_atom_type_scat_dispersion_imag
_atom_type_scat_source
C C 0.0033 0.0016 'International Tables Vol C Tables 4.2.6.8 and 6.1.1.4'
H H 0.0000 0.0000 'International Tables Vol C Tables 4.2.6.8 and 6.1.1.4'
N N 0.0061 0.0033 'International Tables Vol C Tables 4.2.6.8 and 6.1.1.4'
F F 0.0171 0.0103 'International Tables Vol C Tables 4.2.6.8 and 6.1.1.4'
S S 0.1246 0.1234 'International Tables Vol C Tables 4.2.6.8 and 6.1.1.4'
Ag Ag -0.8971 1.1015 'International Tables Vol C Tables 4.2.6.8 and 6.1.1.4'
O O 0.0106 0.0060 'International Tables Vol C Tables 4.2.6.8 and 6.1.1.4'
Cl Cl 0.1484 0.1585 'International Tables Vol C Tables 4.2.6.8 and 6.1.1.4'

loop_
_geom_angle_atom_site_label_1
_geom_angle_atom_site_label_2
_geom_angle_atom_site_label_3
_geom_angle
_geom_angle_site_symmetry_1
_geom_angle_site_symmetry_3
N22 Ag N21 86.24(12) . .
N22 Ag S13 130.25(9) . 4
N21 Ag S13 137.90(9) . 4
N22 Ag O24 98.05(11) . .
N21 Ag O24 105.82(10) . .
S13 Ag O24 90.71(7) 4 .
C33 S13 C23 103.30(18) . .
C33 S13 Ag 111.48(14) . 4_545
C23 S13 Ag 104.76(13) . 4_545
C32 N12 N22 109.9(3) . .
C32 N12 C13 128.4(4) . .
N22 N12 C13 121.5(3) . .
C31 N11 N21 111.3(3) . .
C31 N11 C13 128.7(3) . .
N21 N11 C13 119.5(3) . .
C11 N21 N11 104.1(3) . .
C11 N21 Ag 130.9(3) . .
N11 N21 Ag 121.4(3) . .
C83 C33 C43 121.7(4) . .
C83 C33 S13 121.2(4) . .
C43 C33 S13 116.9(3) . .
N21 C11 C21 111.9(4) . .
N21 C11 C41A 119.3(9) . .
C21 C11 C41A 128.1(9) . .
N21 C11 C41 118.9(6) . .
C21 C11 C41 128.8(6) . .
C41A C11 C41 13.9(7) . .
N12 C13 N11 114.1(3) . .
N12 C13 C23 109.3(3) . .
N11 C13 C23 113.2(3) . .
N12 C13 H13 106.6 . .
N11 C13 H13 106.6 . .
C23 C13 H13 106.6 . .
C12 N22 N12 108.1(3) . .
C12 N22 Ag 126.0(3) . .
N12 N22 Ag 122.7(2) . .
C52 C42 C62 111.2(5) . .
C52 C42 C12 113.4(4) . .
C62 C42 C12 109.2(5) . .
C52 C42 H42 107.6 . .
C62 C42 H42 107.6 . .
C12 C42 H42 107.6 . .
N11 C31 C21 106.6(4) . .
N11 C31 C71 122.4(4) . .
C21 C31 C71 130.9(4) . .
N12 C32 C22 106.1(4) . .
N12 C32 C72 123.5(4) . .
C22 C32 C72 130.3(4) . .
C31 C71 C91 108.3(4) . .
C31 C71 C81 111.6(4) . .
C91 C71 C81 110.7(4) . .
C31 C71 H71 108.8 . .
C91 C71 H71 108.8 . .
C81 C71 H71 108.8 . .
C83 C73 C63 121.6(5) . .
C83 C73 H73 119.2 . .
C63 C73 H73 119.2 . .
N22 C12 C22 108.1(4) . .
N22 C12 C42 122.3(4) . .
C22 C12 C42 129.6(4) . .
C31 C21 C11 106.0(4) . .
C31 C21 H21 127.0 . .
C11 C21 H21 127.0 . .
C71 C81 H81A 109.5 . .
C71 C81 H81B 109.5 . .
H81A C81 H81B 109.5 . .
C71 C81 H81C 109.5 . .
H81A C81 H81C 109.5 . .
H81B C81 H81C 109.5 . .
C42 C52 H52A 109.5 . .
C42 C52 H52B 109.5 . .
H52A C52 H52B 109.5 . .
C42 C52 H52C 109.5 . .
H52A C52 H52C 109.5 . .
H52B C52 H52C 109.5 . .
C32 C22 C12 107.9(4) . .
C32 C22 H22 126.1 . .
C12 C22 H22 126.1 . .
C92 C72 C32 108.5(4) . .
C92 C72 C82 112.4(4) . .
C32 C72 C82 110.1(4) . .
C92 C72 H72 108.6 . .
C32 C72 H72 108.6 . .
C82 C72 H72 108.6 . .
C53 C43 C33 119.7(5) . .
C53 C43 H43 120.2 . .
C33 C43 H43 120.2 . .
C63 C53 C43 119.0(5) . .
C63 C53 H53 120.5 . .
C43 C53 H53 120.5 . .
C72 C82 H82A 109.5 . .
C72 C82 H82B 109.5 . .
H82A C82 H82B 109.5 . .
C72 C82 H82C 109.5 . .
H82A C82 H82C 109.5 . .
H82B C82 H82C 109.5 . .
C53 C63 C73 120.9(5) . .
C53 C63 H63 119.6 . .
C73 C63 H63 119.6 . .
C33 C83 C73 117.1(5) . .
C33 C83 H83 121.4 . .
C73 C83 H83 121.4 . .
C71 C91 H91A 109.5 . .
C71 C91 H91B 109.5 . .
H91A C91 H91B 109.5 . .
C71 C91 H91C 109.5 . .
H91A C91 H91C 109.5 . .
H91B C91 H91C 109.5 . .
O24 S14 O34 114.2(2) . .
O24 S14 O14 114.0(2) . .
O34 S14 O14 116.0(2) . .
O24 S14 C14 104.0(2) . .
O34 S14 C14 103.1(2) . .
O14 S14 C14 103.4(2) . .
C13 C23 S13 109.3(3) . .
C13 C23 H23A 109.8 . .
S13 C23 H23A 109.8 . .
C13 C23 H23B 109.8 . .
S13 C23 H23B 109.8 . .
H23A C23 H23B 108.3 . .
C72 C92 H92A 109.5 . .
C72 C92 H92B 109.5 . .
H92A C92 H92B 109.5 . .
C72 C92 H92C 109.5 . .
H92A C92 H92C 109.5 . .
H92B C92 H92C 109.5 . .
S14 O24 Ag 123.93(18) . .
F14 C14 F24 107.4(5) . .
F14 C14 F34 105.4(5) . .
F24 C14 F34 110.3(5) . .
F14 C14 S14 111.3(4) . .
F24 C14 S14 111.6(4) . .
F34 C14 S14 110.6(4) . .
Cl1 C1S Cl2 114.7(3) . .
Cl1 C1S H1S1 108.6 . .
Cl2 C1S H1S1 108.6 . .
Cl1 C1S H1S2 108.6 . .
Cl2 C1S H1S2 108.6 . .
H1S1 C1S H1S2 107.6 . .
Cl3 C2S Cl4 112.5(3) . .
Cl3 C2S H2S1 109.1 . .
Cl4 C2S H2S1 109.1 . .
Cl3 C2S H2S2 109.1 . .
Cl4 C2S H2S2 109.1 . .
H2S1 C2S H2S2 107.8 . .
C42 C62 H62A 109.5 . .
C42 C62 H62B 109.5 . .
H62A C62 H62B 109.5 . .
C42 C62 H62C 109.5 . .
H62A C62 H62C 109.5 . .
H62B C62 H62C 109.5 . .
C51A C41A C11 105.6(13) . .
C51A C41A C61A 107.1(12) . .
C11 C41A C61A 113.6(15) . .
C51A C41A H41A 110.1 . .
C11 C41A H41A 110.1 . .
C61A C41A H41A 110.1 . .
C61 C41 C11 108.5(8) . .
C61 C41 C51 111.0(8) . .
C11 C41 C51 114.6(10) . .
C61 C41 H41 107.5 . .
C11 C41 H41 107.5 . .
C51 C41 H41 107.5 . .
C41 C51 H51D 109.5 . .
C41 C51 H51E 109.5 . .
H51D C51 H51E 109.5 . .
C41 C51 H51F 109.5 . .
H51D C51 H51F 109.5 . .
H51E C51 H51F 109.5 . .
C41 C61 H61D 109.5 . .
C41 C61 H61E 109.5 . .
H61D C61 H61E 109.5 . .
C41 C61 H61F 109.5 . .
H61D C61 H61F 109.5 . .
H61E C61 H61F 109.5 . .

loop_
_geom_bond_atom_site_label_1
_geom_bond_atom_site_label_2
_geom_bond_distance
_geom_bond_site_symmetry_2
Ag N22 2.229(3) .
Ag N21 2.288(3) .
Ag S13 2.4329(11) 4
Ag O24 2.556(3) .
S13 C33 1.754(4) .
S13 C23 1.808(4) .
S13 Ag 2.4329(11) 4_545
N12 C32 1.336(4) .
N12 N22 1.345(4) .
N12 C13 1.430(4) .
N11 C31 1.348(5) .
N11 N21 1.361(4) .
N11 C13 1.454(4) .
N21 C11 1.326(5) .
C33 C83 1.355(5) .
C33 C43 1.389(5) .
C11 C21 1.368(5) .
C11 C41A 1.47(2) .
C11 C41 1.505(15) .
C13 C23 1.495(5) .
C13 H13 0.9800 .
N22 C12 1.305(5) .
C42 C52 1.444(6) .
C42 C62 1.479(7) .
C42 C12 1.512(6) .
C42 H42 0.9800 .
C31 C21 1.356(5) .
C31 C71 1.475(5) .
C32 C22 1.353(5) .
C32 C72 1.481(5) .
C71 C91 1.477(5) .
C71 C81 1.527(5) .
C71 H71 0.9800 .
C73 C83 1.357(6) .
C73 C63 1.382(6) .
C73 H73 0.9300 .
C12 C22 1.374(5) .
C21 H21 0.9300 .
C81 H81A 0.9600 .
C81 H81B 0.9600 .
C81 H81C 0.9600 .
C52 H52A 0.9600 .
C52 H52B 0.9600 .
C52 H52C 0.9600 .
C22 H22 0.9300 .
C72 C92 1.469(6) .
C72 C82 1.530(6) .
C72 H72 0.9800 .
C43 C53 1.367(6) .
C43 H43 0.9300 .
C53 C63 1.332(6) .
C53 H53 0.9300 .
C82 H82A 0.9600 .
C82 H82B 0.9600 .
C82 H82C 0.9600 .
C63 H63 0.9300 .
C83 H83 0.9300 .
C91 H91A 0.9600 .
C91 H91B 0.9600 .
C91 H91C 0.9600 .
S14 O24 1.394(3) .
S14 O34 1.407(3) .
S14 O14 1.431(3) .
S14 C14 1.849(5) .
Cl3 C2S 1.664(5) .
C23 H23A 0.9700 .
C23 H23B 0.9700 .
C92 H92A 0.9600 .
C92 H92B 0.9600 .
C92 H92C 0.9600 .
F34 C14 1.296(5) .
F14 C14 1.287(5) .
F24 C14 1.292(5) .
Cl1 C1S 1.660(6) .
Cl4 C2S 1.736(5) .
Cl2 C1S 1.723(6) .
C1S H1S1 0.9700 .
C1S H1S2 0.9700 .
C2S H2S1 0.9700 .
C2S H2S2 0.9700 .
C62 H62A 0.9600 .
C62 H62B 0.9600 .
C62 H62C 0.9600 .
C41A C51A 1.468(14) .
C41A C61A 1.545(15) .
C41A H41A 0.9800 .
C51A H51A 0.9600 .
C51A H51B 0.9600 .
C51A H51C 0.9600 .
C61A H61A 0.9600 .
C61A H61B 0.9600 .
C61A H61C 0.9600 .
C41 C61 1.459(11) .
C41 C51 1.534(11) .
C41 H41 0.9800 .
C51 H51D 0.9600 .
C51 H51E 0.9600 .
C51 H51F 0.9600 .
C61 H61D 0.9600 .
C61 H61E 0.9600 .
C61 H61F 0.9600 .
